data_1543842
loop_
_publ_author_name
'Omori, Hiroto'
'Hiroto, Satoru'
'Shinokubo, Hiroshi'

_publ_section_title
;
 Synthesis of Free-Base 10-Azacorroles.
;
_journal_issue 12
_journal_name_full 'Organic letters'
_journal_page_first 2978
_journal_page_last 2981
_journal_paper_doi 10.1021/acs.orglett.6b01323
_journal_volume 18
_journal_year 2016
_chemical_formula_sum 'C45 H45 N5 O2 Zn'
_chemical_formula_weight 753.23
_chemical_name_systematic
; 
 ? 
;
_space_group_crystal_system monoclinic
_space_group_IT_number 14
_space_group_name_Hall '-P 2ybc'
_space_group_name_H-M_alt 'P 1 21/c 1'
_symmetry_space_group_name_Hall '-P 2ybc'
_symmetry_space_group_name_H-M 'P 1 21/c 1'
_atom_sites_solution_hydrogens geom
_atom_sites_solution_primary direct
_atom_sites_solution_secondary difmap
_audit_creation_method SHELXL-97
_cell_angle_alpha 90.00
_cell_angle_beta 105.1814(15)
_cell_angle_gamma 90.00
_cell_formula_units_Z 4
_cell_length_a 19.5138(6)
_cell_length_b 7.8297(2)
_cell_length_c 25.5113(8)
_cell_measurement_reflns_used 9932
_cell_measurement_temperature 93(2)
_cell_measurement_theta_max 25.0122
_cell_measurement_theta_min 2.3539
_cell_volume 3761.77(19)
_computing_cell_refinement 'SAINT V8.34A (Bruker AXS Inc.)'
_computing_data_reduction 'SAINT V8.34A (Bruker AXS Inc.)'
_computing_structure_refinement 'SHELXL-2013 (Sheldrick, 2013)'
_computing_structure_solution 'SHELXS-97 (Sheldrick, 2008)'
_diffrn_ambient_temperature 93(2)
_diffrn_detector_area_resol_mean 10.4167
_diffrn_measured_fraction_theta_full 0.994
_diffrn_measured_fraction_theta_max 0.994
_diffrn_measurement_device_type 'Bruker SMART X2S benchtop diffractometer'
_diffrn_measurement_method '\w scans'
_diffrn_radiation_monochromator graphite
_diffrn_radiation_source 'fine-focus sealed tube'
_diffrn_radiation_type MoK\a
_diffrn_radiation_wavelength 0.71073
_diffrn_reflns_av_R_equivalents 0.0993
_diffrn_reflns_av_sigmaI/netI 0.0622
_diffrn_reflns_limit_h_max 21
_diffrn_reflns_limit_h_min -23
_diffrn_reflns_limit_k_max 9
_diffrn_reflns_limit_k_min -9
_diffrn_reflns_limit_l_max 30
_diffrn_reflns_limit_l_min -30
_diffrn_reflns_number 25251
_diffrn_reflns_theta_full 25.03
_diffrn_reflns_theta_max 25.03
_diffrn_reflns_theta_min 2.16
_exptl_absorpt_coefficient_mu 0.698
_exptl_absorpt_correction_T_max 0.9209
_exptl_absorpt_correction_T_min 0.7533
_exptl_absorpt_correction_type multi-scan
_exptl_absorpt_process_details 'SADABS V2012/1 (Bruker AXS Inc.)'
_exptl_crystal_colour violet
_exptl_crystal_density_diffrn 1.330
_exptl_crystal_density_method 'not measured'
_exptl_crystal_description prism
_exptl_crystal_F_000 1584
_exptl_crystal_size_max 0.43
_exptl_crystal_size_mid 0.12
_exptl_crystal_size_min 0.12
_refine_diff_density_max 1.081
_refine_diff_density_min -0.949
_refine_diff_density_rms 0.078
_refine_ls_extinction_method none
_refine_ls_goodness_of_fit_ref 1.038
_refine_ls_hydrogen_treatment constr
_refine_ls_matrix_type full
_refine_ls_number_parameters 498
_refine_ls_number_reflns 6606
_refine_ls_number_restraints 0
_refine_ls_restrained_S_all 1.038
_refine_ls_R_factor_all 0.0576
_refine_ls_R_factor_gt 0.0481
_refine_ls_shift/su_max 0.001
_refine_ls_shift/su_mean 0.000
_refine_ls_structure_factor_coef Fsqd
_refine_ls_weighting_details 'calc w=1/[\s^2^(Fo^2^)+(0.0510P)^2^+5.8225P] where P=(Fo^2^+2Fc^2^)/3'
_refine_ls_weighting_scheme calc
_refine_ls_wR_factor_gt 0.1215
_refine_ls_wR_factor_ref 0.1288
_reflns_number_gt 5641
_reflns_number_total 6606
_reflns_threshold_expression >2sigma(I)
_cod_data_source_file ol6b01323_si_002.cif
_cod_data_source_block shino140515oh1_0m
_cod_database_code 1543842

loop_
_symmetry_equiv_pos_as_xyz
'x, y, z'
'-x, y+1/2, -z+1/2'
'-x, -y, -z'
'x, -y-1/2, z-1/2'

loop_
_atom_site_label
_atom_site_type_symbol
_atom_site_fract_x
_atom_site_fract_y
_atom_site_fract_z
_atom_site_U_iso_or_equiv
_atom_site_adp_type
_atom_site_occupancy
_atom_site_symmetry_multiplicity
_atom_site_calc_flag
_atom_site_refinement_flags
_atom_site_disorder_assembly
_atom_site_disorder_group
C1 C 0.09316(15) 1.0772(4) 0.24408(11) 0.0232(6) Uani 1 1 d . . .
C2 C 0.03891(16) 1.1383(4) 0.26728(12) 0.0288(7) Uani 1 1 d . . .
H2 H 0.0015 1.2143 0.2509 0.035 Uiso 1 1 calc R . .
C3 C 0.05105(16) 1.0659(4) 0.31809(12) 0.0285(7) Uani 1 1 d . . .
H3 H 0.0231 1.0816 0.3431 0.034 Uiso 1 1 calc R . .
C4 C 0.11360(15) 0.9629(4) 0.32637(11) 0.0217(6) Uani 1 1 d . . .
C5 C 0.15681(15) 0.8856(4) 0.37297(11) 0.0208(6) Uani 1 1 d . . .
C6 C 0.22795(15) 0.8350(4) 0.37961(11) 0.0209(6) Uani 1 1 d . . .
C7 C 0.27507(16) 0.7672(4) 0.42719(11) 0.0259(6) Uani 1 1 d . . .
H7 H 0.2633 0.7409 0.4601 0.031 Uiso 1 1 calc R . .
C8 C 0.34009(16) 0.7461(4) 0.41763(11) 0.0250(6) Uani 1 1 d . . .
H8 H 0.3818 0.7026 0.4421 0.030 Uiso 1 1 calc R . .
C9 C 0.33278(15) 0.8029(3) 0.36333(11) 0.0201(6) Uani 1 1 d . . .
C10 C 0.38111(15) 0.8711(3) 0.28455(11) 0.0205(6) Uani 1 1 d . . .
C11 C 0.43616(16) 0.8771(4) 0.25676(12) 0.0247(6) Uani 1 1 d . . .
H11 H 0.4833 0.8352 0.2695 0.030 Uiso 1 1 calc R . .
C12 C 0.40719(15) 0.9550(4) 0.20841(12) 0.0248(6) Uani 1 1 d . . .
H12 H 0.4309 0.9784 0.1811 0.030 Uiso 1 1 calc R . .
C13 C 0.33488(15) 0.9957(4) 0.20566(11) 0.0204(6) Uani 1 1 d . . .
C14 C 0.28565(15) 1.0790(3) 0.16379(11) 0.0208(6) Uani 1 1 d . . .
C15 C 0.21407(15) 1.1143(3) 0.16288(11) 0.0195(6) Uani 1 1 d . . .
C16 C 0.15852(16) 1.1991(4) 0.12524(12) 0.0259(6) Uani 1 1 d . . .
H16 H 0.1605 1.2451 0.0912 0.031 Uiso 1 1 calc R . .
C17 C 0.10052(16) 1.2030(4) 0.14714(12) 0.0273(7) Uani 1 1 d . . .
H17 H 0.0554 1.2523 0.1310 0.033 Uiso 1 1 calc R . .
C18 C 0.12121(15) 1.1196(4) 0.19802(12) 0.0224(6) Uani 1 1 d . . .
C19 C 0.12677(15) 0.8580(4) 0.42101(11) 0.0225(6) Uani 1 1 d . . .
C20 C 0.09352(15) 0.7032(4) 0.42524(12) 0.0254(6) Uani 1 1 d . . .
C21 C 0.06640(17) 0.6755(4) 0.47011(13) 0.0319(7) Uani 1 1 d . . .
H21 H 0.0447 0.5691 0.4737 0.038 Uiso 1 1 calc R . .
C22 C 0.07046(19) 0.7996(5) 0.50936(13) 0.0380(8) Uani 1 1 d . . .
C23 C 0.10320(19) 0.9502(5) 0.50403(13) 0.0393(8) Uani 1 1 d . . .
H23 H 0.1067 1.0352 0.5312 0.047 Uiso 1 1 calc R . .
C24 C 0.13182(16) 0.9845(4) 0.46036(12) 0.0297(7) Uani 1 1 d . . .
C25 C 0.08694(19) 0.5660(4) 0.38293(13) 0.0344(8) Uani 1 1 d . . .
H25A H 0.0669 0.6150 0.3468 0.052 Uiso 1 1 calc R . .
H25B H 0.0557 0.4753 0.3896 0.052 Uiso 1 1 calc R . .
H25C H 0.1340 0.5184 0.3848 0.052 Uiso 1 1 calc R . .
C26 C 0.0401(3) 0.7665(6) 0.55739(17) 0.0651(13) Uani 1 1 d . . .
H26A H 0.0406 0.8727 0.5778 0.098 Uiso 1 1 calc R . .
H26B H 0.0690 0.6802 0.5811 0.098 Uiso 1 1 calc R . .
H26C H -0.0088 0.7252 0.5443 0.098 Uiso 1 1 calc R . .
C27 C 0.16736(19) 1.1515(4) 0.45701(15) 0.0393(8) Uani 1 1 d . . .
H27A H 0.1591 1.2289 0.4849 0.059 Uiso 1 1 calc R . .
H27B H 0.1478 1.2019 0.4210 0.059 Uiso 1 1 calc R . .
H27C H 0.2185 1.1332 0.4629 0.059 Uiso 1 1 calc R . .
C28 C 0.30927(15) 1.1400(4) 0.11533(11) 0.0204(6) Uani 1 1 d . . .
C29 C 0.29953(16) 1.0339(4) 0.06989(11) 0.0261(6) Uani 1 1 d . . .
C30 C 0.32019(17) 1.0955(4) 0.02466(12) 0.0297(7) Uani 1 1 d . . .
H30 H 0.3133 1.0250 -0.0066 0.036 Uiso 1 1 calc R . .
C31 C 0.35003(17) 1.2541(4) 0.02405(12) 0.0297(7) Uani 1 1 d . . .
C32 C 0.35859(16) 1.3577(4) 0.06934(13) 0.0269(7) Uani 1 1 d . . .
H32 H 0.3784 1.4684 0.0691 0.032 Uiso 1 1 calc R . .
C33 C 0.33864(15) 1.3028(4) 0.11548(12) 0.0241(6) Uani 1 1 d . . .
C34 C 0.2679(2) 0.8590(4) 0.06877(13) 0.0372(8) Uani 1 1 d . . .
H34A H 0.2598 0.8335 0.1043 0.056 Uiso 1 1 calc R . .
H34B H 0.3005 0.7744 0.0605 0.056 Uiso 1 1 calc R . .
H34C H 0.2226 0.8547 0.0408 0.056 Uiso 1 1 calc R . .
C35 C 0.3731(2) 1.3153(5) -0.02520(14) 0.0419(9) Uani 1 1 d . . .
H35A H 0.3375 1.3944 -0.0463 0.063 Uiso 1 1 calc R . .
H35B H 0.3778 1.2171 -0.0478 0.063 Uiso 1 1 calc R . .
H35C H 0.4189 1.3739 -0.0132 0.063 Uiso 1 1 calc R . .
C36 C 0.34725(19) 1.4207(4) 0.16353(13) 0.0344(8) Uani 1 1 d . . .
H36A H 0.3003 1.4550 0.1670 0.052 Uiso 1 1 calc R . .
H36B H 0.3739 1.5224 0.1581 0.052 Uiso 1 1 calc R . .
H36C H 0.3731 1.3615 0.1966 0.052 Uiso 1 1 calc R . .
C37 C 0.45594(15) 0.7438(4) 0.36805(12) 0.0232(6) Uani 1 1 d . . .
H37A H 0.4656 0.7881 0.4056 0.028 Uiso 1 1 calc R . .
H37B H 0.4932 0.7886 0.3519 0.028 Uiso 1 1 calc R . .
C38 C 0.46087(14) 0.5519(4) 0.37013(12) 0.0224(6) Uani 1 1 d . . .
C39 C 0.42179(16) 0.4504(4) 0.32876(12) 0.0276(7) Uani 1 1 d . . .
H39 H 0.3876 0.5013 0.2994 0.033 Uiso 1 1 calc R . .
C40 C 0.43169(18) 0.2765(4) 0.32953(14) 0.0355(8) Uani 1 1 d . . .
H40 H 0.4045 0.2078 0.3009 0.043 Uiso 1 1 calc R . .
C41 C 0.48140(18) 0.2020(4) 0.37218(14) 0.0350(8) Uani 1 1 d . . .
H41 H 0.4892 0.0821 0.3724 0.042 Uiso 1 1 calc R . .
C42 C 0.51944(17) 0.3007(4) 0.41407(13) 0.0340(7) Uani 1 1 d . . .
H42 H 0.5530 0.2491 0.4437 0.041 Uiso 1 1 calc R . .
C43 C 0.50907(16) 0.4757(4) 0.41333(12) 0.0275(7) Uani 1 1 d . . .
H43 H 0.5352 0.5438 0.4426 0.033 Uiso 1 1 calc R . .
C1S C 0.2420(2) 0.3395(5) 0.32663(14) 0.0420(8) Uani 1 1 d . . .
H44 H 0.2690 0.2385 0.3429 0.063 Uiso 1 1 calc R . .
H45 H 0.1915 0.3215 0.3237 0.063 Uiso 1 1 calc R . .
H46 H 0.2588 0.4395 0.3495 0.063 Uiso 1 1 calc R . .
C2S C 0.1258(4) 0.6100(11) 0.2124(6) 0.042(3) Uani 0.50(2) 1 d P A 1
H2S1 H 0.1146 0.5609 0.2445 0.062 Uiso 0.50(2) 1 calc PR A 1
H2S2 H 0.1154 0.5262 0.1829 0.062 Uiso 0.50(2) 1 calc PR A 1
H2S3 H 0.0969 0.7126 0.2010 0.062 Uiso 0.50(2) 1 calc PR A 1
C3S C 0.1466(8) 0.6433(14) 0.1810(7) 0.073(6) Uani 0.50(2) 1 d P A 2
H3S1 H 0.1310 0.7579 0.1676 0.110 Uiso 0.50(2) 1 calc PR A 2
H3S2 H 0.1074 0.5835 0.1905 0.110 Uiso 0.50(2) 1 calc PR A 2
H3S3 H 0.1613 0.5793 0.1528 0.110 Uiso 0.50(2) 1 calc PR A 2
N1 N 0.13483(12) 0.9700(3) 0.27936(9) 0.0213(5) Uani 1 1 d . . .
N2 N 0.26653(12) 0.8537(3) 0.34081(9) 0.0197(5) Uani 1 1 d . . .
N3 N 0.32157(12) 0.9390(3) 0.25394(9) 0.0203(5) Uani 1 1 d . . .
N4 N 0.18946(12) 1.0677(3) 0.20615(9) 0.0232(5) Uani 1 1 d . . .
N5 N 0.38685(12) 0.8087(3) 0.33672(9) 0.0212(5) Uani 1 1 d . . .
O1S O 0.20235(12) 0.6563(3) 0.22590(9) 0.0333(5) Uani 1 1 d . . .
H1S H 0.2377 0.5843 0.2182 0.040 Uiso 1 1 calc R A 1
O2S O 0.25188(13) 0.3672(3) 0.27393(9) 0.0337(5) Uani 1 1 d . . .
H2S H 0.2396 0.2794 0.2549 0.051 Uiso 1 1 calc R . .
Zn1 Zn 0.224551(16) 0.89056(4) 0.262814(12) 0.01941(12) Uani 1 1 d . A .

loop_
_atom_site_aniso_label
_atom_site_aniso_U_11
_atom_site_aniso_U_22
_atom_site_aniso_U_33
_atom_site_aniso_U_23
_atom_site_aniso_U_13
_atom_site_aniso_U_12
C1 0.0211(15) 0.0270(15) 0.0230(14) -0.0005(12) 0.0086(12) 0.0038(12)
C2 0.0207(15) 0.0387(18) 0.0272(16) 0.0022(13) 0.0064(13) 0.0083(13)
C3 0.0214(15) 0.0413(18) 0.0265(16) -0.0016(13) 0.0125(13) 0.0037(14)
C4 0.0201(14) 0.0276(15) 0.0206(14) -0.0010(12) 0.0110(11) 0.0019(12)
C5 0.0221(15) 0.0258(15) 0.0184(14) 0.0000(11) 0.0119(12) 0.0001(12)
C6 0.0221(14) 0.0257(15) 0.0176(13) 0.0011(11) 0.0104(11) 0.0002(12)
C7 0.0302(16) 0.0295(16) 0.0205(14) 0.0039(12) 0.0113(13) 0.0059(13)
C8 0.0247(15) 0.0281(16) 0.0229(15) 0.0034(12) 0.0074(12) 0.0065(13)
C9 0.0214(15) 0.0183(14) 0.0234(14) -0.0016(11) 0.0107(12) -0.0006(12)
C10 0.0197(14) 0.0221(14) 0.0206(14) -0.0014(11) 0.0068(12) -0.0031(12)
C11 0.0188(14) 0.0285(16) 0.0293(16) -0.0003(12) 0.0107(12) 0.0017(12)
C12 0.0228(15) 0.0287(16) 0.0274(15) -0.0013(13) 0.0144(12) -0.0017(13)
C13 0.0208(14) 0.0240(15) 0.0189(14) -0.0011(11) 0.0098(11) -0.0009(12)
C14 0.0263(15) 0.0199(14) 0.0196(14) -0.0025(11) 0.0118(12) -0.0053(12)
C15 0.0238(15) 0.0189(14) 0.0186(14) 0.0003(11) 0.0106(12) -0.0022(11)
C16 0.0288(16) 0.0285(16) 0.0205(14) 0.0040(12) 0.0067(12) -0.0012(13)
C17 0.0234(15) 0.0325(17) 0.0253(15) 0.0041(13) 0.0055(12) 0.0045(13)
C18 0.0214(15) 0.0239(15) 0.0220(14) -0.0002(11) 0.0061(12) -0.0012(12)
C19 0.0181(14) 0.0322(16) 0.0202(14) 0.0030(12) 0.0105(12) 0.0048(12)
C20 0.0219(15) 0.0335(17) 0.0246(15) 0.0017(13) 0.0127(12) 0.0023(13)
C21 0.0318(17) 0.0356(17) 0.0349(17) 0.0044(14) 0.0207(14) -0.0034(15)
C22 0.045(2) 0.049(2) 0.0304(17) 0.0013(15) 0.0277(16) -0.0033(17)
C23 0.050(2) 0.046(2) 0.0288(17) -0.0106(15) 0.0240(16) -0.0039(18)
C24 0.0289(16) 0.0386(18) 0.0255(15) -0.0015(14) 0.0139(13) -0.0002(14)
C25 0.0400(19) 0.0348(18) 0.0354(18) -0.0034(14) 0.0225(15) -0.0063(15)
C26 0.102(4) 0.064(3) 0.053(2) -0.010(2) 0.062(3) -0.017(3)
C27 0.043(2) 0.0399(19) 0.041(2) -0.0096(16) 0.0229(17) -0.0086(16)
C28 0.0209(14) 0.0247(15) 0.0182(14) 0.0038(11) 0.0098(11) -0.0007(12)
C29 0.0313(16) 0.0275(16) 0.0225(15) 0.0011(12) 0.0127(13) -0.0019(13)
C30 0.0355(18) 0.0344(17) 0.0228(15) 0.0002(13) 0.0142(14) 0.0013(14)
C31 0.0316(17) 0.0338(17) 0.0296(16) 0.0098(14) 0.0183(14) 0.0023(14)
C32 0.0230(15) 0.0241(15) 0.0366(17) 0.0062(13) 0.0133(13) -0.0018(12)
C33 0.0226(15) 0.0265(16) 0.0255(15) 0.0008(12) 0.0103(12) 0.0000(13)
C34 0.059(2) 0.0338(18) 0.0247(16) -0.0061(13) 0.0209(16) -0.0132(16)
C35 0.048(2) 0.050(2) 0.0375(19) 0.0123(17) 0.0277(17) 0.0000(18)
C36 0.045(2) 0.0279(17) 0.0338(18) -0.0047(14) 0.0158(15) -0.0106(15)
C37 0.0160(14) 0.0289(16) 0.0257(15) 0.0008(12) 0.0070(12) 0.0022(12)
C38 0.0164(14) 0.0260(15) 0.0293(15) -0.0020(12) 0.0140(12) 0.0010(12)
C39 0.0222(15) 0.0295(16) 0.0313(16) -0.0035(13) 0.0076(13) 0.0015(13)
C40 0.0316(18) 0.0311(17) 0.0435(19) -0.0103(15) 0.0096(15) -0.0030(14)
C41 0.0364(19) 0.0228(16) 0.049(2) -0.0027(15) 0.0168(16) 0.0024(14)
C42 0.0302(17) 0.0360(19) 0.0357(18) 0.0051(15) 0.0083(14) 0.0064(15)
C43 0.0247(16) 0.0297(16) 0.0274(16) -0.0010(13) 0.0059(13) 0.0029(13)
C1S 0.053(2) 0.0398(19) 0.0369(19) -0.0060(16) 0.0186(17) -0.0044(18)
C2S 0.024(4) 0.039(5) 0.053(6) -0.013(4) -0.005(4) -0.001(3)
C3S 0.066(8) 0.045(5) 0.085(11) -0.019(6) -0.021(7) 0.003(5)
N1 0.0207(12) 0.0273(13) 0.0175(11) 0.0026(10) 0.0077(10) 0.0022(10)
N2 0.0180(12) 0.0250(12) 0.0192(12) 0.0033(9) 0.0102(10) 0.0026(10)
N3 0.0185(12) 0.0259(12) 0.0186(12) 0.0037(10) 0.0084(10) 0.0010(10)
N4 0.0200(12) 0.0301(13) 0.0233(12) 0.0023(10) 0.0125(10) 0.0039(11)
N5 0.0184(12) 0.0241(13) 0.0231(12) 0.0010(10) 0.0092(10) 0.0015(10)
O1S 0.0315(12) 0.0313(12) 0.0349(12) -0.0092(10) 0.0049(10) 0.0016(10)
O2S 0.0423(14) 0.0290(12) 0.0311(12) -0.0065(9) 0.0121(11) -0.0038(10)
Zn1 0.0191(2) 0.0231(2) 0.01874(19) 0.00152(13) 0.00980(14) 0.00071(13)

loop_
_atom_type_symbol
_atom_type_description
_atom_type_scat_dispersion_real
_atom_type_scat_dispersion_imag
_atom_type_scat_source
C C 0.0033 0.0016 'International Tables Vol C Tables 4.2.6.8 and 6.1.1.4'
H H 0.0000 0.0000 'International Tables Vol C Tables 4.2.6.8 and 6.1.1.4'
N N 0.0061 0.0033 'International Tables Vol C Tables 4.2.6.8 and 6.1.1.4'
Zn Zn 0.2839 1.4301 'International Tables Vol C Tables 4.2.6.8 and 6.1.1.4'
O O 0.0106 0.0060 'International Tables Vol C Tables 4.2.6.8 and 6.1.1.4'

loop_
_geom_angle_atom_site_label_1
_geom_angle_atom_site_label_2
_geom_angle_atom_site_label_3
_geom_angle
N1 C1 C2 108.5(2)
N1 C1 C18 113.2(2)
C2 C1 C18 137.3(3)
C3 C2 C1 106.8(3)
C3 C2 H2 126.6
C1 C2 H2 126.6
C2 C3 C4 107.5(2)
C2 C3 H3 126.3
C4 C3 H3 126.3
N1 C4 C5 120.5(2)
N1 C4 C3 106.8(2)
C5 C4 C3 131.9(2)
C4 C5 C6 125.3(2)
C4 C5 C19 118.4(2)
C6 C5 C19 116.3(2)
N2 C6 C5 125.5(2)
N2 C6 C7 107.2(2)
C5 C6 C7 127.2(2)
C8 C7 C6 108.5(2)
C8 C7 H7 125.8
C6 C7 H7 125.8
C7 C8 C9 106.0(3)
C7 C8 H8 127.0
C9 C8 H8 127.0
N2 C9 N5 123.5(2)
N2 C9 C8 110.6(2)
N5 C9 C8 125.9(3)
N3 C10 N5 122.7(2)
N3 C10 C11 110.4(2)
N5 C10 C11 126.9(3)
C12 C11 C10 106.0(3)
C12 C11 H11 127.0
C10 C11 H11 127.0
C11 C12 C13 108.4(2)
C11 C12 H12 125.8
C13 C12 H12 125.8
N3 C13 C14 125.0(2)
N3 C13 C12 107.1(2)
C14 C13 C12 127.8(3)
C13 C14 C15 125.5(2)
C13 C14 C28 118.6(2)
C15 C14 C28 115.9(2)
N4 C15 C16 107.8(2)
N4 C15 C14 119.2(2)
C16 C15 C14 132.9(3)
C17 C16 C15 107.4(2)
C17 C16 H16 126.3
C15 C16 H16 126.3
C16 C17 C18 107.0(3)
C16 C17 H17 126.5
C18 C17 H17 126.5
N4 C18 C17 108.1(2)
N4 C18 C1 111.7(2)
C17 C18 C1 140.1(3)
C20 C19 C24 120.6(3)
C20 C19 C5 118.4(3)
C24 C19 C5 121.0(3)
C19 C20 C21 118.8(3)
C19 C20 C25 121.3(2)
C21 C20 C25 119.8(3)
C22 C21 C20 121.5(3)
C22 C21 H21 119.3
C20 C21 H21 119.3
C23 C22 C21 118.3(3)
C23 C22 C26 121.3(3)
C21 C22 C26 120.3(3)
C22 C23 C24 122.7(3)
C22 C23 H23 118.6
C24 C23 H23 118.6
C19 C24 C23 118.0(3)
C19 C24 C27 121.8(3)
C23 C24 C27 120.2(3)
C20 C25 H25A 109.5
C20 C25 H25B 109.5
H25A C25 H25B 109.5
C20 C25 H25C 109.5
H25A C25 H25C 109.5
H25B C25 H25C 109.5
C22 C26 H26A 109.5
C22 C26 H26B 109.5
H26A C26 H26B 109.5
C22 C26 H26C 109.5
H26A C26 H26C 109.5
H26B C26 H26C 109.5
C24 C27 H27A 109.5
C24 C27 H27B 109.5
H27A C27 H27B 109.5
C24 C27 H27C 109.5
H27A C27 H27C 109.5
H27B C27 H27C 109.5
C33 C28 C29 120.7(2)
C33 C28 C14 120.0(2)
C29 C28 C14 119.2(2)
C28 C29 C30 118.2(3)
C28 C29 C34 121.6(2)
C30 C29 C34 120.2(3)
C31 C30 C29 122.3(3)
C31 C30 H30 118.9
C29 C30 H30 118.9
C30 C31 C32 118.6(3)
C30 C31 C35 120.9(3)
C32 C31 C35 120.5(3)
C31 C32 C33 121.5(3)
C31 C32 H32 119.3
C33 C32 H32 119.3
C28 C33 C32 118.8(3)
C28 C33 C36 121.3(3)
C32 C33 C36 119.9(3)
C29 C34 H34A 109.5
C29 C34 H34B 109.5
H34A C34 H34B 109.5
C29 C34 H34C 109.5
H34A C34 H34C 109.5
H34B C34 H34C 109.5
C31 C35 H35A 109.5
C31 C35 H35B 109.5
H35A C35 H35B 109.5
C31 C35 H35C 109.5
H35A C35 H35C 109.5
H35B C35 H35C 109.5
C33 C36 H36A 109.5
C33 C36 H36B 109.5
H36A C36 H36B 109.5
C33 C36 H36C 109.5
H36A C36 H36C 109.5
H36B C36 H36C 109.5
N5 C37 C38 114.0(2)
N5 C37 H37A 108.8
C38 C37 H37A 108.8
N5 C37 H37B 108.8
C38 C37 H37B 108.8
H37A C37 H37B 107.6
C39 C38 C43 119.0(3)
C39 C38 C37 122.0(3)
C43 C38 C37 118.8(3)
C40 C39 C38 120.8(3)
C40 C39 H39 119.6
C38 C39 H39 119.6
C39 C40 C41 119.8(3)
C39 C40 H40 120.1
C41 C40 H40 120.1
C42 C41 C40 120.0(3)
C42 C41 H41 120.0
C40 C41 H41 120.0
C41 C42 C43 120.1(3)
C41 C42 H42 120.0
C43 C42 H42 120.0
C38 C43 C42 120.3(3)
C38 C43 H43 119.9
C42 C43 H43 119.9
O2S C1S H44 109.5
O2S C1S H45 109.5
H44 C1S H45 109.5
O2S C1S H46 109.5
H44 C1S H46 109.5
H45 C1S H46 109.5
O1S C2S H2S1 109.5
O1S C2S H2S2 109.5
O1S C2S H2S3 109.5
O1S C3S H3S1 109.5
O1S C3S H3S2 109.5
H3S1 C3S H3S2 109.5
O1S C3S H3S3 109.5
H3S1 C3S H3S3 109.5
H3S2 C3S H3S3 109.5
C1 N1 C4 110.2(2)
C1 N1 Zn1 117.59(18)
C4 N1 Zn1 130.80(19)
C9 N2 C6 107.7(2)
C9 N2 Zn1 125.56(18)
C6 N2 Zn1 124.96(19)
C10 N3 C13 108.0(2)
C10 N3 Zn1 124.38(18)
C13 N3 Zn1 124.07(18)
C18 N4 C15 109.7(2)
C18 N4 Zn1 117.19(18)
C15 N4 Zn1 130.32(19)
C10 N5 C9 126.4(2)
C10 N5 C37 118.3(2)
C9 N5 C37 115.3(2)
C3S O1S C2S 41.8(7)
C3S O1S Zn1 118.6(4)
C2S O1S Zn1 113.7(4)
C3S O1S H1S 104.2
C2S O1S H1S 123.2
Zn1 O1S H1S 123.2
C1S O2S H2S 109.5
N2 Zn1 N4 144.15(10)
N2 Zn1 N3 89.23(9)
N4 Zn1 N3 86.64(9)
N2 Zn1 N1 89.30(9)
N4 Zn1 N1 77.50(9)
N3 Zn1 N1 150.40(10)
N2 Zn1 O1S 108.36(9)
N4 Zn1 O1S 107.33(10)
N3 Zn1 O1S 102.09(9)
N1 Zn1 O1S 106.41(9)

loop_
_geom_bond_atom_site_label_1
_geom_bond_atom_site_label_2
_geom_bond_distance
C1 N1 1.339(4)
C1 C2 1.424(4)
C1 C18 1.458(4)
C2 C3 1.377(4)
C2 H2 0.9500
C3 C4 1.432(4)
C3 H3 0.9500
C4 N1 1.369(3)
C4 C5 1.402(4)
C5 C6 1.410(4)
C5 C19 1.506(4)
C6 N2 1.400(3)
C6 C7 1.420(4)
C7 C8 1.363(4)
C7 H7 0.9500
C8 C9 1.426(4)
C8 H8 0.9500
C9 N2 1.331(4)
C9 N5 1.397(3)
C10 N3 1.330(4)
C10 N5 1.394(4)
C10 C11 1.435(4)
C11 C12 1.359(4)
C11 H11 0.9500
C12 C13 1.430(4)
C12 H12 0.9500
C13 N3 1.396(3)
C13 C14 1.397(4)
C14 C15 1.418(4)
C14 C28 1.506(4)
C15 N4 1.364(3)
C15 C16 1.412(4)
C16 C17 1.388(4)
C16 H16 0.9500
C17 C18 1.414(4)
C17 H17 0.9500
C18 N4 1.355(4)
C19 C20 1.393(4)
C19 C24 1.395(4)
C20 C21 1.398(4)
C20 C25 1.504(4)
C21 C22 1.382(5)
C21 H21 0.9500
C22 C23 1.365(5)
C22 C26 1.516(4)
C23 C24 1.397(4)
C23 H23 0.9500
C24 C27 1.493(5)
C25 H25A 0.9800
C25 H25B 0.9800
C25 H25C 0.9800
C26 H26A 0.9800
C26 H26B 0.9800
C26 H26C 0.9800
C27 H27A 0.9800
C27 H27B 0.9800
C27 H27C 0.9800
C28 C33 1.398(4)
C28 C29 1.398(4)
C29 C30 1.404(4)
C29 C34 1.500(4)
C30 C31 1.373(4)
C30 H30 0.9500
C31 C32 1.386(4)
C31 C35 1.519(4)
C32 C33 1.400(4)
C32 H32 0.9500
C33 C36 1.509(4)
C34 H34A 0.9800
C34 H34B 0.9800
C34 H34C 0.9800
C35 H35A 0.9800
C35 H35B 0.9800
C35 H35C 0.9800
C36 H36A 0.9800
C36 H36B 0.9800
C36 H36C 0.9800
C37 N5 1.467(4)
C37 C38 1.505(4)
C37 H37A 0.9900
C37 H37B 0.9900
C38 C39 1.381(4)
C38 C43 1.383(4)
C39 C40 1.374(5)
C39 H39 0.9500
C40 C41 1.383(5)
C40 H40 0.9500
C41 C42 1.369(5)
C41 H41 0.9500
C42 C43 1.384(5)
C42 H42 0.9500
C43 H43 0.9500
C1S O2S 1.424(4)
C1S H44 0.9800
C1S H45 0.9800
C1S H46 0.9800
C2S O1S 1.488(9)
C2S H2S1 0.9800
C2S H2S2 0.9800
C2S H2S3 0.9800
C3S O1S 1.361(10)
C3S H3S1 0.9800
C3S H3S2 0.9800
C3S H3S3 0.9800
N1 Zn1 2.004(2)
N2 Zn1 1.965(2)
N3 Zn1 2.001(2)
N4 Zn1 1.991(2)
O1S Zn1 2.056(2)
O1S H1S 0.9500
O2S H2S 0.8400
